data_4066507
loop_
_publ_author_name
'Alcaraz, Gilles'
'Chaplin, Adrian B.'
'Stevens, Charlotte J.'
'Clot, Eric'
'Vendier, Laure'
'Weller, Andrew S.'
'Sabo-Etienne, Sylviane'

_publ_section_title
;
 Ruthenium, Rhodium, and Iridium Bis(\s-B&#x2212;H) Diisopropylaminoborane
 Complexes&#x2020;
;
_journal_issue 21
_journal_name_full Organometallics
_journal_page_first 5591
_journal_paper_doi 10.1021/om1004995
_journal_volume 29
_journal_year 2010
_chemical_formula_moiety 'C42 H84 B N P2 Rh, C32 H12 B F24'
_chemical_formula_sum 'C74 H96 B2 F24 N P2 Rh'
_chemical_formula_weight 1641.99
_chemical_melting_point ?
_chemical_name_systematic 'Compound 8'
_space_group_IT_number 14
_symmetry_cell_setting monoclinic
_symmetry_space_group_name_Hall '-P 2yn'
_symmetry_space_group_name_H-M 'P 1 21/n 1'
_atom_sites_solution_hydrogens geom
_atom_sites_solution_primary direct
_atom_sites_solution_secondary difmap
_audit_creation_method SHELXL-97
_cell_angle_alpha 90.00
_cell_angle_beta 94.9072(4)
_cell_angle_gamma 90.00
_cell_formula_units_Z 4
_cell_length_a 14.20960(10)
_cell_length_b 36.9918(3)
_cell_length_c 14.80100(10)
_cell_measurement_reflns_used 15994
_cell_measurement_temperature 150(2)
_cell_measurement_theta_max 27.485
_cell_measurement_theta_min 5.097
_cell_volume 7751.46(10)
_computing_cell_refinement 'Denzo/Scalepack (Otwinowski & Minor 1997)'
_computing_data_collection 'Collect (Nonius BV, 1997-2000)'
_computing_data_reduction 'Denzo/Scalepack (Otwinowski & Minor 1997)'
_computing_molecular_graphics 'ORTEP3 (Farrugia, 1997)'
_computing_publication_material 'Bruker SHELXTL'
_computing_structure_refinement 'SHELXL-97 (Sheldrick, 2008)'
_computing_structure_solution 'SIR2004 (Burla et al., 2005)'
_diffrn_ambient_temperature 150(2)
_diffrn_detector_area_resol_mean 9
_diffrn_measured_fraction_theta_full 0.979
_diffrn_measured_fraction_theta_max 0.979
_diffrn_measurement_device '95mm CCD camera on \k-goniostat'
_diffrn_measurement_device_type KappaCCD
_diffrn_measurement_method CCD
_diffrn_radiation_monochromator 'horizonally mounted graphite crystal'
_diffrn_radiation_source 'fine-focus sealed tube'
_diffrn_radiation_type MoK\a
_diffrn_radiation_wavelength 0.71073
_diffrn_reflns_av_R_equivalents 0.0311
_diffrn_reflns_av_sigmaI/netI 0.0495
_diffrn_reflns_limit_h_max 17
_diffrn_reflns_limit_h_min -17
_diffrn_reflns_limit_k_max 46
_diffrn_reflns_limit_k_min -45
_diffrn_reflns_limit_l_max 18
_diffrn_reflns_limit_l_min -18
_diffrn_reflns_number 27991
_diffrn_reflns_theta_full 26.37
_diffrn_reflns_theta_max 26.37
_diffrn_reflns_theta_min 5.12
_exptl_absorpt_coefficient_mu 0.361
_exptl_absorpt_correction_T_max 1.0
_exptl_absorpt_correction_T_min 0.899
_exptl_absorpt_correction_type multi-scan
_exptl_absorpt_process_details 'Denzo/Scalepack (Otwinowski & Minor 1997)'
_exptl_crystal_colour colourless
_exptl_crystal_density_diffrn 1.407
_exptl_crystal_density_meas ?
_exptl_crystal_density_method 'not measured'
_exptl_crystal_description block
_exptl_crystal_F_000 3392
_exptl_crystal_size_max 0.38
_exptl_crystal_size_mid 0.20
_exptl_crystal_size_min 0.10
_refine_diff_density_max 0.541
_refine_diff_density_min -0.528
_refine_diff_density_rms 0.062
_refine_ls_extinction_method none
_refine_ls_goodness_of_fit_ref 1.028
_refine_ls_hydrogen_treatment mixed
_refine_ls_matrix_type full
_refine_ls_number_parameters 1331
_refine_ls_number_reflns 15545
_refine_ls_number_restraints 1858
_refine_ls_restrained_S_all 1.187
_refine_ls_R_factor_all 0.0647
_refine_ls_R_factor_gt 0.0437
_refine_ls_shift/su_max 0.003
_refine_ls_shift/su_mean 0.000
_refine_ls_structure_factor_coef Fsqd
_refine_ls_weighting_details 'calc w=1/[\s^2^(Fo^2^)+(0.0356P)^2^+8.3230P] where P=(Fo^2^+2Fc^2^)/3'
_refine_ls_weighting_scheme calc
_refine_ls_wR_factor_gt 0.0950
_refine_ls_wR_factor_ref 0.1044
_reflns_number_gt 12034
_reflns_number_total 15545
_reflns_threshold_expression >2sigma(I)
_cod_data_source_file om1004995_si_002.cif
_cod_data_source_block 143abc09
_cod_depositor_comments
;
The following automatic conversions were performed:

'_chemical_melting_point' value 'not measured' was changed to '?' -
the value is undefined or not given.

'_symmetry_cell_setting' value
'Monoclinic' changed to 'monoclinic' according to
/home/saulius/struct/CIF-dictionaries/cif_core.dic dictionary named
'cif_core.dic' version 2.4.1 from 2010-06-29.

Automatic conversion script
Id: cif_fix_values 1715 2011-07-08 13:25:40Z adriana 

The following automatic conversions were performed:

'_exptl_crystal_density_meas' value 'not measured' was changed to '?'
- the value is perceived as not measured.

Automatic conversion script
Id: cif_fix_values 3008 2015-01-20 13:52:24Z robertas 
;
_cod_original_sg_symbol_H-M P2(1)/n
_cod_database_code 4066507

loop_
_symmetry_equiv_pos_as_xyz
'x, y, z'
'-x+1/2, y+1/2, -z+1/2'
'-x, -y, -z'
'x-1/2, -y-1/2, z-1/2'

loop_
_atom_site_label
_atom_site_type_symbol
_atom_site_fract_x
_atom_site_fract_y
_atom_site_fract_z
_atom_site_U_iso_or_equiv
_atom_site_adp_type
_atom_site_occupancy
_atom_site_symmetry_multiplicity
_atom_site_calc_flag
_atom_site_refinement_flags
_atom_site_disorder_assembly
_atom_site_disorder_group
Rh1 Rh 0.021257(15) 0.171358(6) 0.735084(15) 0.02332(7) Uani 1 1 d . . .
H0A H -0.042(2) 0.1959(8) 0.682(2) 0.028 Uiso 1 1 d . . .
H0B H 0.073(2) 0.2061(8) 0.737(2) 0.028 Uiso 1 1 d . . .
P1 P -0.04743(5) 0.19954(2) 0.85425(5) 0.02310(16) Uani 1 1 d D A .
P2 P 0.07892(5) 0.16719(2) 0.59285(5) 0.02206(16) Uani 1 1 d D A .
B1 B 0.0326(7) 0.1154(4) 0.7709(8) 0.0266(19) Uani 0.719(5) 1 d PDU A 1
H1B H 0.0938(15) 0.1344(5) 0.8055(11) 0.032 Uiso 0.719(5) 1 calc PRD A 1
H1A H -0.0318(15) 0.1284(4) 0.7243(12) 0.032 Uiso 0.719(5) 1 calc PRD A 1
N1 N 0.0362(3) 0.07911(11) 0.7843(3) 0.0313(10) Uani 0.719(5) 1 d PDU A 1
C1 C -0.0438(3) 0.05604(12) 0.7446(3) 0.0380(12) Uani 0.719(5) 1 d PDU A 1
H1 H -0.0863 0.0721 0.7050 0.046 Uiso 0.719(5) 1 calc PR A 1
C2 C -0.1029(5) 0.04085(17) 0.8170(4) 0.0474(16) Uani 0.719(5) 1 d PDU A 1
H2A H -0.0646 0.0239 0.8556 0.071 Uiso 0.719(5) 1 calc PR A 1
H2B H -0.1579 0.0282 0.7878 0.071 Uiso 0.719(5) 1 calc PR A 1
H2C H -0.1241 0.0607 0.8542 0.071 Uiso 0.719(5) 1 calc PR A 1
C3 C -0.0109(5) 0.02600(18) 0.6842(4) 0.0520(17) Uani 0.719(5) 1 d PDU A 1
H3A H 0.0258 0.0365 0.6376 0.078 Uiso 0.719(5) 1 calc PR A 1
H3B H -0.0660 0.0133 0.6551 0.078 Uiso 0.719(5) 1 calc PR A 1
H3C H 0.0285 0.0089 0.7211 0.078 Uiso 0.719(5) 1 calc PR A 1
C4 C 0.1125(3) 0.05990(13) 0.8407(3) 0.0377(11) Uani 0.719(5) 1 d PDU A 1
H4 H 0.0863 0.0360 0.8578 0.045 Uiso 0.719(5) 1 calc PR A 1
C5 C 0.1395(5) 0.08028(18) 0.9284(4) 0.0525(17) Uani 0.719(5) 1 d PDU A 1
H5A H 0.1726 0.1026 0.9149 0.079 Uiso 0.719(5) 1 calc PR A 1
H5B H 0.1810 0.0651 0.9690 0.079 Uiso 0.719(5) 1 calc PR A 1
H5C H 0.0824 0.0862 0.9580 0.079 Uiso 0.719(5) 1 calc PR A 1
C6 C 0.1994(5) 0.0522(2) 0.7899(4) 0.0551(19) Uani 0.719(5) 1 d PDU A 1
H6A H 0.1798 0.0412 0.7311 0.083 Uiso 0.719(5) 1 calc PR A 1
H6B H 0.2415 0.0356 0.8256 0.083 Uiso 0.719(5) 1 calc PR A 1
H6C H 0.2329 0.0749 0.7805 0.083 Uiso 0.719(5) 1 calc PR A 1
B11 B 0.051(2) 0.1187(10) 0.783(2) 0.029(4) Uani 0.281(5) 1 d PDU A 2
H11B H -0.028(3) 0.1240(11) 0.749(3) 0.034 Uiso 0.281(5) 1 calc PRD A 2
H11A H 0.103(3) 0.1436(12) 0.799(2) 0.034 Uiso 0.281(5) 1 calc PRD A 2
N11 N 0.0812(7) 0.0833(3) 0.8029(8) 0.033(2) Uani 0.281(5) 1 d PDU A 2
C101 C 0.0234(7) 0.0500(3) 0.7858(7) 0.037(2) Uani 0.281(5) 1 d PDU A 2
H101 H 0.0560 0.0302 0.8222 0.045 Uiso 0.281(5) 1 calc PR A 2
C102 C -0.0752(10) 0.0535(5) 0.8180(12) 0.056(4) Uani 0.281(5) 1 d PDU A 2
H10C H -0.0704 0.0627 0.8803 0.085 Uiso 0.281(5) 1 calc PR A 2
H10D H -0.1059 0.0298 0.8161 0.085 Uiso 0.281(5) 1 calc PR A 2
H10E H -0.1126 0.0704 0.7784 0.085 Uiso 0.281(5) 1 calc PR A 2
C103 C 0.0184(13) 0.0383(5) 0.6868(9) 0.054(4) Uani 0.281(5) 1 d PDU A 2
H10F H 0.0823 0.0338 0.6693 0.082 Uiso 0.281(5) 1 calc PR A 2
H10G H -0.0114 0.0574 0.6485 0.082 Uiso 0.281(5) 1 calc PR A 2
H10H H -0.0190 0.0161 0.6789 0.082 Uiso 0.281(5) 1 calc PR A 2
C104 C 0.1760(8) 0.0778(3) 0.8535(7) 0.039(3) Uani 0.281(5) 1 d PDU A 2
H104 H 0.2093 0.1016 0.8541 0.047 Uiso 0.281(5) 1 calc PR A 2
C105 C 0.1662(12) 0.0677(4) 0.9520(8) 0.043(4) Uani 0.281(5) 1 d PDU A 2
H10I H 0.1302 0.0865 0.9806 0.064 Uiso 0.281(5) 1 calc PR A 2
H10J H 0.2291 0.0656 0.9844 0.064 Uiso 0.281(5) 1 calc PR A 2
H10K H 0.1330 0.0446 0.9546 0.064 Uiso 0.281(5) 1 calc PR A 2
C106 C 0.2378(11) 0.0510(5) 0.8081(10) 0.044(4) Uani 0.281(5) 1 d PDU A 2
H10L H 0.2086 0.0269 0.8078 0.066 Uiso 0.281(5) 1 calc PR A 2
H10M H 0.3003 0.0500 0.8416 0.066 Uiso 0.281(5) 1 calc PR A 2
H10N H 0.2443 0.0586 0.7456 0.066 Uiso 0.281(5) 1 calc PR A 2
C7 C -0.1629(2) 0.17960(8) 0.8782(2) 0.0269(6) Uani 1 1 d . . .
H7 H -0.1933 0.1964 0.9199 0.032 Uiso 1 1 calc R A .
C8 C -0.2287(2) 0.17609(10) 0.7913(2) 0.0352(8) Uani 1 1 d . A .
H8A H -0.1971 0.1615 0.7467 0.042 Uiso 1 1 calc R . .
H8B H -0.2409 0.2004 0.7650 0.042 Uiso 1 1 calc R . .
C9 C -0.3229(2) 0.15834(11) 0.8083(3) 0.0431(9) Uani 1 1 d . . .
H9A H -0.3586 0.1746 0.8462 0.052 Uiso 1 1 calc R A .
H9B H -0.3609 0.1548 0.7497 0.052 Uiso 1 1 calc R . .
C10 C -0.3085(2) 0.12210(10) 0.8556(3) 0.0476(9) Uani 1 1 d . A .
H10A H -0.3704 0.1121 0.8689 0.057 Uiso 1 1 calc R . .
H10B H -0.2790 0.1050 0.8151 0.057 Uiso 1 1 calc R . .
C11 C -0.2460(3) 0.12626(10) 0.9430(3) 0.0477(9) Uani 1 1 d . . .
H11C H -0.2359 0.1023 0.9718 0.057 Uiso 1 1 calc R A .
H11D H -0.2781 0.1419 0.9852 0.057 Uiso 1 1 calc R . .
C12 C -0.1503(2) 0.14286(9) 0.9261(2) 0.0375(8) Uani 1 1 d . A .
H12A H -0.1158 0.1262 0.8883 0.045 Uiso 1 1 calc R . .
H12B H -0.1122 0.1460 0.9847 0.045 Uiso 1 1 calc R . .
C13 C 0.0273(8) 0.1958(5) 0.9629(6) 0.025(2) Uani 0.55(2) 1 d PDU A 1
H13 H 0.0348 0.1691 0.9709 0.030 Uiso 0.55(2) 1 calc PR A 1
C14 C -0.0165(9) 0.2073(4) 1.0488(9) 0.032(2) Uani 0.55(2) 1 d PDU A 1
H14A H -0.0297 0.2335 1.0464 0.038 Uiso 0.55(2) 1 calc PR A 1
H14B H -0.0772 0.1944 1.0525 0.038 Uiso 0.55(2) 1 calc PR A 1
C15 C 0.0491(9) 0.1988(4) 1.1326(8) 0.039(2) Uani 0.55(2) 1 d PDU A 1
H15A H 0.0207 0.2079 1.1869 0.047 Uiso 0.55(2) 1 calc PR A 1
H15B H 0.0559 0.1722 1.1388 0.047 Uiso 0.55(2) 1 calc PR A 1
C16 C 0.1452(9) 0.2155(4) 1.1281(9) 0.046(2) Uani 0.55(2) 1 d PDU A 1
H16A H 0.1857 0.2098 1.1841 0.055 Uiso 0.55(2) 1 calc PR A 1
H16B H 0.1393 0.2421 1.1229 0.055 Uiso 0.55(2) 1 calc PR A 1
C17 C 0.1893(7) 0.2005(4) 1.0464(7) 0.042(2) Uani 0.55(2) 1 d PDU A 1
H17A H 0.1969 0.1740 1.0532 0.051 Uiso 0.55(2) 1 calc PR A 1
H17B H 0.2528 0.2112 1.0433 0.051 Uiso 0.55(2) 1 calc PR A 1
C18 C 0.1285(8) 0.2087(4) 0.9586(7) 0.0347(19) Uani 0.55(2) 1 d PDU A 1
H18A H 0.1285 0.2351 0.9474 0.042 Uiso 0.55(2) 1 calc PR A 1
H18B H 0.1562 0.1967 0.9073 0.042 Uiso 0.55(2) 1 calc PR A 1
C113 C 0.0264(11) 0.2001(7) 0.9642(7) 0.028(3) Uani 0.45(2) 1 d PDU A 2
H113 H 0.0433 0.1746 0.9804 0.034 Uiso 0.45(2) 1 calc PR A 2
C114 C -0.0171(12) 0.2172(4) 1.0460(11) 0.031(2) Uani 0.45(2) 1 d PDU A 2
H11E H -0.0245 0.2435 1.0362 0.037 Uiso 0.45(2) 1 calc PR A 2
H11F H -0.0805 0.2067 1.0515 0.037 Uiso 0.45(2) 1 calc PR A 2
C115 C 0.0457(11) 0.2103(4) 1.1337(10) 0.039(2) Uani 0.45(2) 1 d PDU A 2
H11G H 0.0161 0.2213 1.1853 0.047 Uiso 0.45(2) 1 calc PR A 2
H11H H 0.0509 0.1840 1.1446 0.047 Uiso 0.45(2) 1 calc PR A 2
C116 C 0.1415(12) 0.2258(4) 1.1288(10) 0.042(2) Uani 0.45(2) 1 d PDU A 2
H11I H 0.1826 0.2179 1.1826 0.050 Uiso 0.45(2) 1 calc PR A 2
H11J H 0.1374 0.2525 1.1306 0.050 Uiso 0.45(2) 1 calc PR A 2
C117 C 0.1859(9) 0.2146(5) 1.0443(8) 0.040(2) Uani 0.45(2) 1 d PDU A 2
H11K H 0.2025 0.1887 1.0485 0.048 Uiso 0.45(2) 1 calc PR A 2
H11L H 0.2450 0.2285 1.0400 0.048 Uiso 0.45(2) 1 calc PR A 2
C118 C 0.1191(9) 0.2212(4) 0.9579(9) 0.032(2) Uani 0.45(2) 1 d PDU A 2
H11M H 0.1053 0.2473 0.9513 0.038 Uiso 0.45(2) 1 calc PR A 2
H11N H 0.1500 0.2131 0.9039 0.038 Uiso 0.45(2) 1 calc PR A 2
C19 C -0.0814(6) 0.24701(14) 0.8233(5) 0.0309(18) Uani 0.650(7) 1 d PDU A 1
H19 H -0.1355 0.2448 0.7758 0.037 Uiso 0.650(7) 1 calc PR A 1
C20 C -0.1197(5) 0.2690(2) 0.8992(5) 0.0336(17) Uani 0.650(7) 1 d PDU A 1
H20A H -0.0686 0.2731 0.9479 0.040 Uiso 0.650(7) 1 calc PR A 1
H20B H -0.1706 0.2552 0.9254 0.040 Uiso 0.650(7) 1 calc PR A 1
C21 C -0.1587(5) 0.3056(2) 0.8632(6) 0.0415(17) Uani 0.650(7) 1 d PDU A 1
H21A H -0.2112 0.3015 0.8160 0.050 Uiso 0.650(7) 1 calc PR A 1
H21B H -0.1835 0.3195 0.9133 0.050 Uiso 0.650(7) 1 calc PR A 1
C22 C -0.0813(5) 0.32689(15) 0.8238(5) 0.0435(14) Uani 0.650(7) 1 d PDU A 1
H22A H -0.0257 0.3291 0.8685 0.052 Uiso 0.650(7) 1 calc PR A 1
H22B H -0.1037 0.3514 0.8060 0.052 Uiso 0.650(7) 1 calc PR A 1
C23 C -0.0550(6) 0.3046(2) 0.7373(5) 0.0420(18) Uani 0.650(7) 1 d PDU A 1
H23A H -0.0103 0.3184 0.7025 0.050 Uiso 0.650(7) 1 calc PR A 1
H23B H -0.1122 0.2990 0.6969 0.050 Uiso 0.650(7) 1 calc PR A 1
C24 C -0.0070(5) 0.26856(15) 0.7789(5) 0.0489(16) Uani 0.650(7) 1 d PDU A 1
H24A H 0.0185 0.2541 0.7303 0.059 Uiso 0.650(7) 1 calc PR A 1
H24B H 0.0457 0.2747 0.8244 0.059 Uiso 0.650(7) 1 calc PR A 1
C119 C -0.0637(13) 0.2492(3) 0.8367(11) 0.036(3) Uani 0.350(7) 1 d PDU A 2
H119 H -0.0056 0.2596 0.8697 0.043 Uiso 0.350(7) 1 calc PR A 2
C120 C -0.1440(10) 0.2672(4) 0.8842(11) 0.033(3) Uani 0.350(7) 1 d PDU A 2
H12C H -0.2057 0.2608 0.8519 0.040 Uiso 0.350(7) 1 calc PR A 2
H12D H -0.1433 0.2581 0.9472 0.040 Uiso 0.350(7) 1 calc PR A 2
C121 C -0.1316(11) 0.3084(4) 0.8849(8) 0.038(3) Uani 0.350(7) 1 d PDU A 2
H12E H -0.1855 0.3196 0.9125 0.046 Uiso 0.350(7) 1 calc PR A 2
H12F H -0.0732 0.3147 0.9230 0.046 Uiso 0.350(7) 1 calc PR A 2
C122 C -0.1259(9) 0.3235(3) 0.7916(8) 0.044(2) Uani 0.350(7) 1 d PDU A 2
H12G H -0.1204 0.3502 0.7938 0.052 Uiso 0.350(7) 1 calc PR A 2
H12H H -0.1828 0.3170 0.7517 0.052 Uiso 0.350(7) 1 calc PR A 2
C123 C -0.0359(12) 0.3064(4) 0.7562(13) 0.049(3) Uani 0.350(7) 1 d PDU A 2
H12I H 0.0194 0.3095 0.8009 0.059 Uiso 0.350(7) 1 calc PR A 2
H12J H -0.0218 0.3176 0.6981 0.059 Uiso 0.350(7) 1 calc PR A 2
C124 C -0.0614(10) 0.2645(3) 0.7425(7) 0.045(2) Uani 0.350(7) 1 d PDU A 2
H12K H -0.1236 0.2616 0.7076 0.053 Uiso 0.350(7) 1 calc PR A 2
H12L H -0.0129 0.2520 0.7096 0.053 Uiso 0.350(7) 1 calc PR A 2
C25 C 0.0339(13) 0.1262(4) 0.5316(12) 0.025(2) Uani 0.55(3) 1 d PDU A 1
H25 H 0.0566 0.1062 0.5733 0.030 Uiso 0.55(3) 1 calc PR A 1
C26 C -0.0735(12) 0.1220(4) 0.5265(11) 0.027(2) Uani 0.55(3) 1 d PDU A 1
H26A H -0.0946 0.1247 0.5882 0.032 Uiso 0.55(3) 1 calc PR A 1
H26B H -0.1029 0.1417 0.4886 0.032 Uiso 0.55(3) 1 calc PR A 1
C27 C -0.1082(12) 0.0859(4) 0.4876(11) 0.030(2) Uani 0.55(3) 1 d PDU A 1
H27A H -0.0882 0.0664 0.5308 0.036 Uiso 0.55(3) 1 calc PR A 1
H27B H -0.1781 0.0861 0.4797 0.036 Uiso 0.55(3) 1 calc PR A 1
C28 C -0.0699(10) 0.0784(4) 0.3976(11) 0.033(2) Uani 0.55(3) 1 d PDU A 1
H28A H -0.0940 0.0968 0.3528 0.040 Uiso 0.55(3) 1 calc PR A 1
H28B H -0.0917 0.0544 0.3752 0.040 Uiso 0.55(3) 1 calc PR A 1
C29 C 0.0373(8) 0.0794(4) 0.4073(9) 0.033(2) Uani 0.55(3) 1 d PDU A 1
H29A H 0.0613 0.0745 0.3476 0.039 Uiso 0.55(3) 1 calc PR A 1
H29B H 0.0612 0.0601 0.4496 0.039 Uiso 0.55(3) 1 calc PR A 1
C30 C 0.0746(9) 0.1160(4) 0.4429(9) 0.034(2) Uani 0.55(3) 1 d PDU A 1
H30A H 0.1443 0.1150 0.4527 0.040 Uiso 0.55(3) 1 calc PR A 1
H30B H 0.0576 0.1349 0.3969 0.040 Uiso 0.55(3) 1 calc PR A 1
C125 C 0.0302(16) 0.1286(5) 0.5247(15) 0.027(3) Uani 0.45(3) 1 d PDU A 2
H125 H 0.0514 0.1061 0.5578 0.032 Uiso 0.45(3) 1 calc PR A 2
C126 C -0.0783(14) 0.1282(5) 0.5155(14) 0.027(2) Uani 0.45(3) 1 d PDU A 2
H12M H -0.1022 0.1320 0.5757 0.033 Uiso 0.45(3) 1 calc PR A 2
H12N H -0.1023 0.1480 0.4750 0.033 Uiso 0.45(3) 1 calc PR A 2
C127 C -0.1133(14) 0.0920(5) 0.4766(14) 0.034(3) Uani 0.45(3) 1 d PDU A 2
H12O H -0.0920 0.0724 0.5189 0.040 Uiso 0.45(3) 1 calc PR A 2
H12P H -0.1832 0.0919 0.4699 0.040 Uiso 0.45(3) 1 calc PR A 2
C128 C -0.0766(12) 0.0853(5) 0.3861(13) 0.034(3) Uani 0.45(3) 1 d PDU A 2
H12Q H -0.1069 0.1025 0.3415 0.041 Uiso 0.45(3) 1 calc PR A 2
H12R H -0.0947 0.0606 0.3657 0.041 Uiso 0.45(3) 1 calc PR A 2
C129 C 0.0299(10) 0.0892(5) 0.3876(11) 0.035(2) Uani 0.45(3) 1 d PDU A 2
H12S H 0.0491 0.0875 0.3250 0.042 Uiso 0.45(3) 1 calc PR A 2
H12T H 0.0609 0.0692 0.4235 0.042 Uiso 0.45(3) 1 calc PR A 2
C130 C 0.0621(11) 0.1256(5) 0.4291(10) 0.031(2) Uani 0.45(3) 1 d PDU A 2
H13A H 0.1318 0.1274 0.4314 0.037 Uiso 0.45(3) 1 calc PR A 2
H13B H 0.0346 0.1456 0.3910 0.037 Uiso 0.45(3) 1 calc PR A 2
C31 C 0.20920(19) 0.16309(8) 0.5970(2) 0.0245(6) Uani 1 1 d . . .
H31 H 0.2271 0.1622 0.5332 0.029 Uiso 1 1 calc R A .
C32 C 0.2446(2) 0.12820(9) 0.6446(2) 0.0334(7) Uani 1 1 d . A .
H32A H 0.2247 0.1278 0.7071 0.040 Uiso 1 1 calc R . .
H32B H 0.2157 0.1071 0.6117 0.040 Uiso 1 1 calc R . .
C33 C 0.3525(2) 0.12515(10) 0.6482(3) 0.0404(8) Uani 1 1 d . . .
H33A H 0.3733 0.1030 0.6818 0.049 Uiso 1 1 calc R A .
H33B H 0.3721 0.1231 0.5858 0.049 Uiso 1 1 calc R . .
C34 C 0.3997(2) 0.15792(11) 0.6946(2) 0.0413(8) Uani 1 1 d . A .
H34A H 0.3850 0.1586 0.7588 0.050 Uiso 1 1 calc R . .
H34B H 0.4691 0.1559 0.6936 0.050 Uiso 1 1 calc R . .
C35 C 0.3662(2) 0.19257(10) 0.6477(2) 0.0380(8) Uani 1 1 d . . .
H35A H 0.3865 0.1929 0.5853 0.046 Uiso 1 1 calc R A .
H35B H 0.3956 0.2135 0.6808 0.046 Uiso 1 1 calc R . .
C36 C 0.2586(2) 0.19608(9) 0.6435(2) 0.0326(7) Uani 1 1 d . A .
H36A H 0.2388 0.2183 0.6097 0.039 Uiso 1 1 calc R . .
H36B H 0.2389 0.1984 0.7058 0.039 Uiso 1 1 calc R . .
C37 C 0.0540(2) 0.20936(8) 0.5262(2) 0.0270(6) Uani 1 1 d . . .
H37 H 0.0743 0.2295 0.5684 0.032 Uiso 1 1 calc R A .
C38 C -0.0510(2) 0.21648(9) 0.4983(2) 0.0352(8) Uani 1 1 d . A .
H38A H -0.0745 0.1988 0.4515 0.042 Uiso 1 1 calc R . .
H38B H -0.0880 0.2134 0.5515 0.042 Uiso 1 1 calc R . .
C39 C -0.0651(3) 0.25484(10) 0.4607(2) 0.0448(9) Uani 1 1 d . . .
H39A H -0.1328 0.2587 0.4414 0.054 Uiso 1 1 calc R A .
H39B H -0.0463 0.2725 0.5091 0.054 Uiso 1 1 calc R . .
C40 C -0.0068(2) 0.26126(10) 0.3803(2) 0.0393(8) Uani 1 1 d . A .
H40A H -0.0310 0.2458 0.3290 0.047 Uiso 1 1 calc R . .
H40B H -0.0134 0.2868 0.3607 0.047 Uiso 1 1 calc R . .
C41 C 0.0971(3) 0.25280(10) 0.4053(3) 0.0438(9) Uani 1 1 d . . .
H41A H 0.1234 0.2705 0.4509 0.053 Uiso 1 1 calc R A .
H41B H 0.1324 0.2553 0.3507 0.053 Uiso 1 1 calc R . .
C42 C 0.1106(2) 0.21466(10) 0.4433(2) 0.0409(8) Uani 1 1 d . A .
H42A H 0.1784 0.2104 0.4609 0.049 Uiso 1 1 calc R . .
H42B H 0.0894 0.1968 0.3959 0.049 Uiso 1 1 calc R . .
B200 B 0.3942(2) 0.92902(9) 0.7596(2) 0.0248(7) Uani 1 1 d . . .
C201 C 0.3527(2) 0.89287(8) 0.7059(2) 0.0256(6) Uani 1 1 d . . .
C202 C 0.3127(2) 0.86479(9) 0.7539(2) 0.0305(7) Uani 1 1 d . . .
H202 H 0.3050 0.8682 0.8164 0.037 Uiso 1 1 calc R . .
C203 C 0.2841(2) 0.83231(9) 0.7138(2) 0.0354(7) Uani 1 1 d D B .
C204 C 0.2945(2) 0.82612(9) 0.6227(2) 0.0344(7) Uani 1 1 d . . .
H204 H 0.2745 0.8040 0.5947 0.041 Uiso 1 1 calc R . .
C205 C 0.3345(2) 0.85297(8) 0.5740(2) 0.0326(7) Uani 1 1 d D C .
C206 C 0.3630(2) 0.88571(8) 0.6148(2) 0.0295(7) Uani 1 1 d . . .
H206 H 0.3902 0.9037 0.5792 0.035 Uiso 1 1 calc R . .
C207 C 0.2427(3) 0.80378(10) 0.7693(3) 0.0572(11) Uani 1 1 d D . .
F1 F 0.1477(4) 0.80927(19) 0.7694(8) 0.102(3) Uani 0.617(15) 1 d PDU B 1
F2 F 0.2740(8) 0.8023(2) 0.8532(3) 0.096(3) Uani 0.617(15) 1 d PDU B 1
F3 F 0.2472(7) 0.77109(12) 0.7331(5) 0.077(2) Uani 0.617(15) 1 d PDU B 1
F101 F 0.3128(7) 0.7901(4) 0.8298(9) 0.091(4) Uani 0.383(15) 1 d PDU B 2
F102 F 0.2072(11) 0.7760(3) 0.7266(7) 0.083(4) Uani 0.383(15) 1 d PDU B 2
F103 F 0.1807(11) 0.8158(2) 0.8232(11) 0.100(4) Uani 0.383(15) 1 d PDU B 2
C208 C 0.3480(2) 0.84672(9) 0.4761(2) 0.0453(9) Uani 1 1 d D . .
F4 F 0.3127(6) 0.87373(16) 0.4236(4) 0.054(2) Uani 0.535(13) 1 d PDU C 1
F5 F 0.2913(6) 0.81854(15) 0.4429(3) 0.063(2) Uani 0.535(13) 1 d PDU C 1
F6 F 0.4315(4) 0.8398(4) 0.4577(4) 0.099(3) Uani 0.535(13) 1 d PDU C 1
F104 F 0.3563(11) 0.81307(13) 0.4524(5) 0.092(3) Uani 0.465(13) 1 d PDU C 2
F105 F 0.4367(4) 0.8603(2) 0.4576(4) 0.056(2) Uani 0.465(13) 1 d PDU C 2
F106 F 0.2920(6) 0.8644(3) 0.4185(5) 0.063(3) Uani 0.465(13) 1 d PDU C 2
C209 C 0.4959(2) 0.91569(8) 0.81101(19) 0.0239(6) Uani 1 1 d . . .
C210 C 0.5001(2) 0.89901(8) 0.8964(2) 0.0270(6) Uani 1 1 d . . .
H210 H 0.4439 0.8969 0.9264 0.032 Uiso 1 1 calc R . .
C211 C 0.5839(2) 0.88547(8) 0.9386(2) 0.0289(7) Uani 1 1 d . . .
C212 C 0.6678(2) 0.88817(9) 0.8978(2) 0.0321(7) Uani 1 1 d . . .
H212 H 0.7251 0.8791 0.9272 0.038 Uiso 1 1 calc R . .
C213 C 0.6661(2) 0.90429(8) 0.8135(2) 0.0297(7) Uani 1 1 d D D .
C214 C 0.5816(2) 0.91724(8) 0.7707(2) 0.0274(6) Uani 1 1 d . . .
H214 H 0.5821 0.9275 0.7119 0.033 Uiso 1 1 calc R . .
C215 C 0.5827(2) 0.86924(10) 1.0307(2) 0.0405(8) Uani 1 1 d . . .
F7 F 0.65829(17) 0.84898(8) 1.05452(16) 0.0726(8) Uani 1 1 d U . .
F8 F 0.5778(2) 0.89410(7) 1.09517(15) 0.0756(8) Uani 1 1 d U . .
F9 F 0.50794(17) 0.84788(7) 1.03870(16) 0.0676(7) Uani 1 1 d U . .
C216 C 0.7562(2) 0.90748(9) 0.7684(2) 0.0444(9) Uani 1 1 d D . .
F10 F 0.8126(4) 0.87930(18) 0.7851(4) 0.095(2) Uani 0.695(8) 1 d PDU D 1
F11 F 0.8031(4) 0.93619(17) 0.7868(5) 0.111(3) Uani 0.695(8) 1 d PDU D 1
F12 F 0.7411(3) 0.90593(17) 0.6779(2) 0.0661(14) Uani 0.695(8) 1 d PDU D 1
F110 F 0.7664(7) 0.9408(2) 0.7356(9) 0.072(3) Uani 0.305(8) 1 d PDU D 2
F111 F 0.7661(8) 0.8863(3) 0.7033(9) 0.091(4) Uani 0.305(8) 1 d PDU D 2
F112 F 0.8320(4) 0.9050(4) 0.8261(6) 0.074(3) Uani 0.305(8) 1 d PDU D 2
C217 C 0.3237(2) 0.94312(8) 0.83489(19) 0.0243(6) Uani 1 1 d . . .
C218 C 0.2259(2) 0.93736(8) 0.8289(2) 0.0284(7) Uani 1 1 d . . .
H218 H 0.1978 0.9233 0.7802 0.034 Uiso 1 1 calc R . .
C219 C 0.1682(2) 0.95155(8) 0.8920(2) 0.0289(7) Uani 1 1 d D E .
C220 C 0.2059(2) 0.97212(9) 0.9641(2) 0.0308(7) Uani 1 1 d . . .
H220 H 0.1670 0.9816 1.0075 0.037 Uiso 1 1 calc R . .
C221 C 0.3024(2) 0.97841(9) 0.9710(2) 0.0307(7) Uani 1 1 d . . .
C222 C 0.3594(2) 0.96452(8) 0.9079(2) 0.0271(6) Uani 1 1 d . . .
H222 H 0.4251 0.9697 0.9145 0.032 Uiso 1 1 calc R . .
C223 C 0.0649(2) 0.94291(10) 0.8834(2) 0.0412(8) Uani 1 1 d D . .
F13 F 0.0155(2) 0.96576(17) 0.9349(4) 0.0526(15) Uani 0.724(17) 1 d PDU E 1
F14 F 0.0246(3) 0.9475(2) 0.8008(3) 0.0596(16) Uani 0.724(17) 1 d PDU E 1
F15 F 0.0456(3) 0.91014(13) 0.9105(7) 0.0714(19) Uani 0.724(17) 1 d PDU E 1
F113 F 0.0516(8) 0.90692(19) 0.8649(15) 0.075(4) Uani 0.276(17) 1 d PDU E 2
F114 F 0.0205(7) 0.9486(7) 0.9555(7) 0.082(4) Uani 0.276(17) 1 d PDU E 2
F115 F 0.0184(8) 0.9586(4) 0.8130(9) 0.056(4) Uani 0.276(17) 1 d PDU E 2
C224 C 0.3481(3) 1.00039(11) 1.0473(3) 0.0457(9) Uani 1 1 d . . .
F16 F 0.28804(17) 1.01046(8) 1.10719(17) 0.0755(8) Uani 1 1 d U . .
F17 F 0.38714(19) 1.03058(7) 1.01865(18) 0.0725(8) Uani 1 1 d U . .
F18 F 0.41868(18) 0.98284(8) 1.09323(16) 0.0743(8) Uani 1 1 d U . .
C225 C 0.4043(2) 0.96402(8) 0.69303(19) 0.0257(6) Uani 1 1 d . . .
C226 C 0.4793(2) 0.98881(8) 0.7033(2) 0.0302(7) Uani 1 1 d . . .
H226 H 0.5293 0.9844 0.7488 0.036 Uiso 1 1 calc R . .
C227 C 0.4831(2) 1.01951(9) 0.6496(2) 0.0332(7) Uani 1 1 d . . .
C228 C 0.4108(3) 1.02718(9) 0.5843(2) 0.0379(8) Uani 1 1 d . . .
H228 H 0.4133 1.0480 0.5471 0.045 Uiso 1 1 calc R . .
C229 C 0.3344(2) 1.00383(9) 0.5741(2) 0.0355(7) Uani 1 1 d D F .
C230 C 0.3316(2) 0.97299(9) 0.6270(2) 0.0310(7) Uani 1 1 d . . .
H230 H 0.2785 0.9574 0.6181 0.037 Uiso 1 1 calc R . .
C231 C 0.5644(3) 1.04539(10) 0.6639(3) 0.0489(10) Uani 1 1 d . . .
F19 F 0.5900(2) 1.05875(9) 0.5858(2) 0.1000(11) Uani 1 1 d U . .
F20 F 0.54449(18) 1.07327(7) 0.7139(2) 0.0881(10) Uani 1 1 d U . .
F21 F 0.64178(15) 1.03087(6) 0.70524(19) 0.0655(7) Uani 1 1 d U . .
C232 C 0.2533(3) 1.01314(10) 0.5077(2) 0.0524(10) Uani 1 1 d D . .
F22 F 0.2515(5) 1.04473(17) 0.4747(7) 0.112(3) Uani 0.540(8) 1 d PDU F 1
F23 F 0.2403(5) 0.9894(2) 0.4412(4) 0.094(3) Uani 0.540(8) 1 d PDU F 1
F24 F 0.1676(3) 1.0089(2) 0.5434(4) 0.077(2) Uani 0.540(8) 1 d PDU F 1
F122 F 0.2011(6) 0.98737(19) 0.4804(6) 0.102(4) Uani 0.460(8) 1 d PDU F 2
F123 F 0.2054(6) 1.0406(3) 0.5345(5) 0.098(3) Uani 0.460(8) 1 d PDU F 2
F124 F 0.2867(5) 1.0261(3) 0.4297(4) 0.085(3) Uani 0.460(8) 1 d PDU F 2

loop_
_atom_site_aniso_label
_atom_site_aniso_U_11
_atom_site_aniso_U_22
_atom_site_aniso_U_33
_atom_site_aniso_U_23
_atom_site_aniso_U_13
_atom_site_aniso_U_12
Rh1 0.02411(12) 0.02437(13) 0.02210(13) -0.00109(9) 0.00559(8) 0.00058(10)
P1 0.0246(4) 0.0236(4) 0.0218(4) 0.0001(3) 0.0061(3) 0.0004(3)
P2 0.0206(3) 0.0253(4) 0.0207(4) -0.0018(3) 0.0038(3) 0.0000(3)
B1 0.031(4) 0.030(3) 0.020(4) -0.001(3) 0.007(3) 0.000(3)
N1 0.035(2) 0.030(2) 0.029(2) 0.0024(16) 0.0030(18) 0.0024(19)
C1 0.044(3) 0.029(2) 0.040(3) -0.0001(19) -0.001(2) 0.000(2)
C2 0.047(3) 0.040(3) 0.056(3) 0.007(3) 0.009(3) -0.005(3)
C3 0.065(4) 0.043(4) 0.048(3) -0.003(3) 0.000(3) -0.003(3)
C4 0.040(2) 0.035(2) 0.037(2) 0.011(2) -0.001(2) 0.005(2)
C5 0.058(4) 0.052(4) 0.044(4) 0.008(3) -0.010(3) 0.003(3)
C6 0.050(4) 0.058(4) 0.057(4) 0.025(3) 0.006(3) 0.015(4)
B11 0.029(6) 0.030(6) 0.027(6) -0.005(5) 0.003(5) 0.004(5)
N11 0.034(4) 0.032(4) 0.034(4) 0.001(3) 0.000(4) 0.002(4)
C101 0.042(4) 0.032(4) 0.039(4) 0.000(4) 0.005(4) -0.003(4)
C102 0.054(8) 0.047(8) 0.068(8) 0.005(7) 0.003(7) -0.010(6)
C103 0.069(8) 0.048(8) 0.046(7) 0.003(6) 0.000(6) -0.015(6)
C104 0.039(5) 0.039(5) 0.039(5) 0.008(4) 0.002(4) 0.007(4)
C105 0.050(7) 0.036(7) 0.040(7) 0.007(5) -0.002(6) 0.004(6)
C106 0.044(8) 0.047(7) 0.042(7) 0.004(6) 0.007(6) 0.007(7)
C7 0.0245(15) 0.0293(17) 0.0277(16) -0.0021(12) 0.0066(12) 0.0001(12)
C8 0.0261(15) 0.045(2) 0.0338(18) -0.0033(15) 0.0008(13) -0.0007(14)
C9 0.0255(16) 0.056(2) 0.048(2) -0.0146(18) 0.0032(15) -0.0030(16)
C10 0.0340(18) 0.040(2) 0.070(3) -0.0153(19) 0.0108(18) -0.0116(16)
C11 0.044(2) 0.041(2) 0.060(3) 0.0051(18) 0.0133(18) -0.0146(17)
C12 0.0348(18) 0.0351(19) 0.043(2) 0.0068(15) 0.0047(15) -0.0073(15)
C13 0.025(3) 0.024(4) 0.025(3) 0.000(3) 0.005(3) 0.001(3)
C14 0.035(3) 0.032(5) 0.029(3) 0.000(3) 0.004(3) 0.008(3)
C15 0.046(3) 0.043(5) 0.027(3) 0.005(3) 0.000(3) 0.010(4)
C16 0.049(3) 0.045(5) 0.040(3) -0.002(4) -0.015(3) 0.006(4)
C17 0.034(3) 0.046(5) 0.046(3) 0.003(4) -0.003(3) 0.004(4)
C18 0.033(3) 0.037(4) 0.034(3) 0.001(3) 0.002(2) -0.001(3)
C113 0.030(4) 0.026(5) 0.028(4) -0.002(3) 0.000(3) 0.002(3)
C114 0.037(3) 0.033(5) 0.022(3) -0.003(4) -0.001(3) 0.010(4)
C115 0.047(4) 0.040(5) 0.030(3) 0.000(4) 0.002(3) 0.011(4)
C116 0.050(4) 0.039(5) 0.034(4) 0.001(4) -0.011(3) 0.000(4)
C117 0.032(3) 0.045(5) 0.042(4) 0.000(4) -0.003(3) -0.002(4)
C118 0.028(4) 0.034(5) 0.033(3) -0.001(4) 0.002(3) -0.006(4)
C19 0.037(3) 0.025(3) 0.032(3) 0.004(2) 0.012(3) 0.004(2)
C20 0.039(4) 0.028(3) 0.035(3) 0.002(2) 0.010(3) 0.003(3)
C21 0.045(4) 0.031(3) 0.050(4) 0.003(3) 0.016(3) 0.008(3)
C22 0.041(3) 0.029(3) 0.059(3) 0.008(2) -0.001(3) 0.001(2)
C23 0.046(3) 0.032(3) 0.050(4) 0.016(3) 0.015(3) -0.001(3)
C24 0.046(3) 0.034(3) 0.070(4) 0.012(3) 0.029(3) 0.003(2)
C119 0.042(5) 0.030(4) 0.037(5) 0.005(4) 0.016(4) 0.004(4)
C120 0.039(5) 0.027(4) 0.036(4) 0.000(4) 0.013(4) 0.003(4)
C121 0.042(5) 0.030(4) 0.042(5) -0.004(4) 0.003(4) 0.007(4)
C122 0.049(4) 0.028(4) 0.053(4) 0.005(4) 0.006(4) 0.006(4)
C123 0.052(5) 0.036(4) 0.062(5) 0.018(4) 0.020(4) 0.004(4)
C124 0.053(4) 0.036(4) 0.046(4) 0.008(3) 0.016(4) 0.008(4)
C25 0.023(3) 0.030(4) 0.023(4) -0.004(3) 0.003(3) -0.002(3)
C26 0.024(3) 0.027(4) 0.030(4) 0.001(3) 0.002(3) 0.006(3)
C27 0.029(3) 0.027(4) 0.033(4) 0.000(3) -0.004(3) -0.004(3)
C28 0.035(3) 0.029(4) 0.034(4) -0.007(4) -0.003(3) -0.001(3)
C29 0.036(3) 0.031(4) 0.031(4) -0.010(3) 0.002(3) 0.001(3)
C30 0.034(4) 0.036(4) 0.031(4) -0.005(3) 0.008(3) -0.003(3)
C125 0.024(4) 0.030(4) 0.026(4) -0.003(4) 0.000(4) 0.000(4)
C126 0.022(4) 0.028(5) 0.031(4) -0.002(4) -0.004(3) -0.001(4)
C127 0.027(4) 0.033(5) 0.039(5) 0.002(4) -0.004(4) -0.002(4)
C128 0.035(4) 0.035(5) 0.030(4) -0.001(4) -0.006(3) -0.005(4)
C129 0.037(4) 0.037(5) 0.031(4) -0.007(4) 0.002(3) -0.003(4)
C130 0.031(4) 0.033(5) 0.029(4) -0.003(4) 0.001(3) -0.004(4)
C31 0.0209(14) 0.0293(16) 0.0237(15) -0.0010(12) 0.0033(11) 0.0003(12)
C32 0.0236(15) 0.0333(18) 0.043(2) 0.0034(14) 0.0031(13) 0.0016(13)
C33 0.0240(16) 0.045(2) 0.053(2) 0.0071(17) 0.0042(15) 0.0074(15)
C34 0.0249(16) 0.061(2) 0.037(2) 0.0042(17) -0.0023(14) -0.0016(16)
C35 0.0296(17) 0.047(2) 0.0366(19) -0.0024(15) -0.0008(14) -0.0108(15)
C36 0.0308(16) 0.0321(18) 0.0345(18) -0.0044(14) -0.0003(13) -0.0060(14)
C37 0.0269(15) 0.0266(16) 0.0278(16) 0.0019(12) 0.0039(12) 0.0019(12)
C38 0.0328(17) 0.0387(19) 0.0346(18) 0.0086(14) 0.0057(14) 0.0083(15)
C39 0.047(2) 0.044(2) 0.044(2) 0.0096(17) 0.0065(17) 0.0163(17)
C40 0.050(2) 0.0328(19) 0.0347(19) 0.0064(14) 0.0012(16) 0.0067(16)
C41 0.044(2) 0.046(2) 0.042(2) 0.0158(17) 0.0083(16) -0.0013(17)
C42 0.0381(19) 0.048(2) 0.039(2) 0.0167(16) 0.0137(15) 0.0075(16)
B200 0.0265(17) 0.0254(17) 0.0224(17) -0.0009(13) 0.0022(13) -0.0017(14)
C201 0.0244(15) 0.0269(16) 0.0251(16) -0.0002(12) 0.0003(12) -0.0013(12)
C202 0.0366(17) 0.0318(17) 0.0234(16) -0.0028(13) 0.0038(13) -0.0049(14)
C203 0.0372(18) 0.0330(18) 0.0360(19) 0.0014(14) 0.0033(14) -0.0084(15)
C204 0.0385(18) 0.0244(16) 0.0393(19) -0.0072(14) -0.0024(14) -0.0026(14)
C205 0.0382(17) 0.0329(18) 0.0264(17) -0.0055(13) 0.0013(13) 0.0032(14)
C206 0.0341(17) 0.0291(17) 0.0257(16) 0.0011(13) 0.0040(13) -0.0022(13)
C207 0.076(3) 0.041(2) 0.057(3) -0.0024(19) 0.016(2) -0.024(2)
F1 0.085(4) 0.102(4) 0.125(6) 0.015(4) 0.048(4) -0.041(3)
F2 0.163(7) 0.085(4) 0.039(3) 0.017(3) -0.001(3) -0.075(4)
F3 0.124(6) 0.032(3) 0.078(4) 0.004(2) 0.026(4) -0.023(3)
F101 0.095(6) 0.093(7) 0.084(7) 0.054(5) -0.001(5) -0.022(5)
F102 0.102(7) 0.065(6) 0.077(5) 0.008(4) -0.020(5) -0.059(5)
F103 0.120(7) 0.086(6) 0.105(7) 0.013(5) 0.073(6) -0.020(5)
C208 0.063(3) 0.038(2) 0.035(2) -0.0101(16) 0.0060(18) 0.0030(19)
F4 0.092(5) 0.042(3) 0.027(3) -0.002(2) 0.006(3) -0.014(3)
F5 0.097(5) 0.058(3) 0.035(2) -0.023(2) 0.006(3) -0.027(3)
F6 0.060(4) 0.179(8) 0.058(3) -0.052(5) 0.005(3) 0.049(4)
F104 0.180(8) 0.043(3) 0.061(4) -0.024(3) 0.056(5) -0.012(5)
F105 0.058(3) 0.080(5) 0.033(3) -0.021(3) 0.022(2) 0.010(3)
F106 0.037(3) 0.118(7) 0.034(3) -0.007(4) -0.001(2) -0.002(4)
C209 0.0284(15) 0.0193(14) 0.0239(15) -0.0042(11) 0.0006(12) -0.0016(12)
C210 0.0285(15) 0.0240(16) 0.0290(16) 0.0002(12) 0.0048(12) -0.0001(12)
C211 0.0350(17) 0.0249(16) 0.0268(16) 0.0015(12) 0.0027(13) 0.0016(13)
C212 0.0305(16) 0.0298(17) 0.0355(18) 0.0003(14) 0.0002(13) 0.0060(13)
C213 0.0278(15) 0.0274(16) 0.0349(18) -0.0029(13) 0.0083(13) 0.0005(13)
C214 0.0334(16) 0.0254(16) 0.0241(16) -0.0022(12) 0.0062(12) -0.0002(13)
C215 0.0398(19) 0.045(2) 0.037(2) 0.0098(16) 0.0044(15) 0.0104(16)
F7 0.0610(15) 0.100(2) 0.0580(15) 0.0411(14) 0.0105(12) 0.0386(14)
F8 0.132(2) 0.0661(17) 0.0297(12) 0.0018(11) 0.0129(13) 0.0103(16)
F9 0.0655(15) 0.0747(17) 0.0631(15) 0.0372(13) 0.0083(12) -0.0106(13)
C216 0.0352(19) 0.051(2) 0.048(2) 0.0003(18) 0.0126(16) 0.0067(17)
F10 0.070(3) 0.117(4) 0.107(4) 0.055(3) 0.057(3) 0.062(3)
F11 0.067(3) 0.111(4) 0.164(6) -0.085(4) 0.066(4) -0.055(3)
F12 0.043(2) 0.108(4) 0.051(2) 0.016(2) 0.0251(16) 0.008(2)
F110 0.053(5) 0.071(6) 0.097(7) 0.046(5) 0.045(5) 0.009(4)
F111 0.074(6) 0.098(7) 0.109(8) -0.070(6) 0.051(6) -0.021(5)
F112 0.020(3) 0.124(8) 0.077(6) 0.028(6) 0.001(3) -0.006(5)
C217 0.0266(15) 0.0233(15) 0.0226(15) 0.0020(12) 0.0006(12) -0.0008(12)
C218 0.0290(15) 0.0338(17) 0.0219(15) -0.0008(12) -0.0009(12) -0.0025(13)
C219 0.0272(15) 0.0332(18) 0.0264(16) 0.0061(13) 0.0018(12) -0.0021(13)
C220 0.0321(16) 0.0314(17) 0.0299(17) 0.0013(13) 0.0078(13) 0.0042(14)
C221 0.0356(17) 0.0289(17) 0.0274(17) -0.0047(13) 0.0020(13) -0.0013(14)
C222 0.0270(15) 0.0272(16) 0.0272(16) -0.0026(12) 0.0028(12) -0.0024(12)
C223 0.0280(17) 0.060(3) 0.036(2) 0.0012(17) 0.0054(15) -0.0018(17)
F13 0.0304(17) 0.067(3) 0.062(3) -0.012(2) 0.0150(15) 0.0035(17)
F14 0.029(2) 0.110(5) 0.039(2) -0.008(2) -0.0039(15) -0.001(2)
F15 0.036(2) 0.053(2) 0.127(5) 0.033(2) 0.011(2) -0.0115(17)
F113 0.037(5) 0.067(6) 0.123(10) 0.018(6) 0.011(6) -0.025(5)
F114 0.055(6) 0.130(9) 0.064(6) -0.015(6) 0.026(5) -0.031(6)
F115 0.046(6) 0.044(6) 0.077(8) -0.007(5) -0.016(5) 0.013(4)
C224 0.041(2) 0.050(2) 0.047(2) -0.0237(18) 0.0100(17) -0.0045(18)
F16 0.0601(14) 0.105(2) 0.0652(16) -0.0563(15) 0.0243(12) -0.0171(14)
F17 0.0812(17) 0.0566(16) 0.0812(18) -0.0321(13) 0.0156(14) -0.0333(13)
F18 0.0710(16) 0.092(2) 0.0542(15) -0.0338(14) -0.0254(13) 0.0115(15)
C225 0.0315(15) 0.0229(15) 0.0232(15) -0.0033(12) 0.0058(12) 0.0014(12)
C226 0.0333(16) 0.0261(16) 0.0307(17) -0.0005(13) 0.0003(13) -0.0009(13)
C227 0.0387(18) 0.0264(17) 0.0352(18) 0.0003(13) 0.0067(14) -0.0029(14)
C228 0.053(2) 0.0274(17) 0.0340(19) 0.0063(14) 0.0068(16) 0.0035(15)
C229 0.0424(19) 0.0314(18) 0.0315(18) 0.0016(14) -0.0036(14) 0.0054(15)
C230 0.0342(17) 0.0299(17) 0.0285(17) -0.0008(13) 0.0010(13) -0.0017(14)
C231 0.053(2) 0.032(2) 0.061(3) 0.0097(18) -0.0007(19) -0.0089(17)
F19 0.117(2) 0.096(2) 0.086(2) 0.0415(17) -0.0010(17) -0.0657(19)
F20 0.0607(16) 0.0517(16) 0.147(3) -0.0430(17) -0.0199(16) -0.0052(12)
F21 0.0370(12) 0.0522(14) 0.106(2) 0.0189(13) -0.0013(12) -0.0120(11)
C232 0.065(3) 0.047(2) 0.043(2) 0.0099(19) -0.010(2) 0.004(2)
F22 0.098(5) 0.074(4) 0.154(7) 0.073(5) -0.057(5) -0.020(4)
F23 0.069(4) 0.148(6) 0.062(4) -0.032(4) -0.026(3) 0.036(4)
F24 0.045(3) 0.120(6) 0.067(3) 0.023(3) -0.001(2) 0.027(3)
F122 0.091(6) 0.078(5) 0.124(7) 0.054(5) -0.071(5) -0.047(4)
F123 0.088(5) 0.108(6) 0.090(5) -0.022(4) -0.034(4) 0.067(5)
F124 0.099(5) 0.108(6) 0.042(3) 0.033(3) -0.022(3) 0.010(4)

loop_
_atom_type_symbol
_atom_type_description
_atom_type_scat_dispersion_real
_atom_type_scat_dispersion_imag
_atom_type_scat_source
C C 0.0033 0.0016 'International Tables Vol C Tables 4.2.6.8 and 6.1.1.4'
H H 0.0000 0.0000 'International Tables Vol C Tables 4.2.6.8 and 6.1.1.4'
B B 0.0013 0.0007 'International Tables Vol C Tables 4.2.6.8 and 6.1.1.4'
N N 0.0061 0.0033 'International Tables Vol C Tables 4.2.6.8 and 6.1.1.4'
F F 0.0171 0.0103 'International Tables Vol C Tables 4.2.6.8 and 6.1.1.4'
P P 0.1023 0.0942 'International Tables Vol C Tables 4.2.6.8 and 6.1.1.4'
Rh Rh -1.1178 0.9187 'International Tables Vol C Tables 4.2.6.8 and 6.1.1.4'

loop_
_geom_angle_atom_site_label_1
_geom_angle_atom_site_label_2
_geom_angle_atom_site_label_3
_geom_angle
B11 Rh1 B1 8.7(9)
B11 Rh1 P2 99.5(10)
B1 Rh1 P2 97.7(3)
B11 Rh1 P1 104.2(10)
B1 Rh1 P1 105.8(3)
P2 Rh1 P1 156.24(3)
B11 Rh1 H0A 148.7(14)
B1 Rh1 H0A 140.0(12)
P2 Rh1 H0A 78.4(12)
P1 Rh1 H0A 81.6(12)
B11 Rh1 H0B 135.5(14)
B1 Rh1 H0B 143.9(12)
P2 Rh1 H0B 82.0(11)
P1 Rh1 H0B 80.7(11)
H0A Rh1 H0B 75.6(16)
C13 P1 C113 5.0(13)
C13 P1 C7 104.7(4)
C113 P1 C7 106.1(6)
C13 P1 C119 104.4(9)
C113 P1 C119 99.5(10)
C7 P1 C119 108.4(6)
C13 P1 C19 113.5(7)
C113 P1 C19 108.6(8)
C7 P1 C19 101.9(3)
C119 P1 C19 9.7(8)
C13 P1 Rh1 112.1(5)
C113 P1 Rh1 115.2(7)
C7 P1 Rh1 113.56(10)
C119 P1 Rh1 112.9(4)
C19 P1 Rh1 110.5(2)
C125 P2 C31 106.3(8)
C125 P2 C25 4.4(17)
C31 P2 C25 104.6(6)
C125 P2 C37 108.2(9)
C31 P2 C37 103.29(13)
C25 P2 C37 112.6(8)
C125 P2 Rh1 113.6(6)
C31 P2 Rh1 113.78(10)
C25 P2 Rh1 111.3(5)
C37 P2 Rh1 110.95(10)
N1 B1 Rh1 173.9(7)
Rh1 B1 H1B 64.9
Rh1 B1 H1A 55.3
B1 N1 C4 124.7(5)
B1 N1 C1 119.2(5)
C4 N1 C1 116.0(4)
N1 C1 C2 112.2(4)
N1 C1 C3 112.6(4)
C2 C1 C3 111.0(4)
N1 C1 H1 106.9
C2 C1 H1 106.9
C3 C1 H1 106.9
N1 C4 C5 111.1(4)
N1 C4 C6 113.2(4)
C5 C4 C6 110.9(5)
N1 C4 H4 107.1
C5 C4 H4 107.1
C6 C4 H4 107.1
N11 B11 Rh1 170(3)
N11 B11 H11B 120.0
Rh1 B11 H11B 63.6
N11 B11 H11A 120.0
Rh1 B11 H11A 57.2
H11B B11 H11A 120.0
B11 N11 C101 125.5(14)
B11 N11 C104 118.8(14)
C101 N11 C104 115.5(10)
N11 C101 C102 112.6(10)
N11 C101 C103 112.2(10)
C102 C101 C103 110.9(8)
N11 C101 H101 106.9
C102 C101 H101 106.9
C103 C101 H101 106.9
C101 C102 H10C 109.5
C101 C102 H10D 109.5
H10C C102 H10D 109.5
C101 C102 H10E 109.5
H10C C102 H10E 109.5
H10D C102 H10E 109.5
C101 C103 H10F 109.5
C101 C103 H10G 109.5
H10F C103 H10G 109.5
C101 C103 H10H 109.5
H10F C103 H10H 109.5
H10G C103 H10H 109.5
N11 C104 C106 113.4(10)
N11 C104 C105 111.1(10)
C106 C104 C105 111.6(8)
N11 C104 H104 106.8
C106 C104 H104 106.8
C105 C104 H104 106.8
C104 C105 H10I 109.5
C104 C105 H10J 109.5
H10I C105 H10J 109.5
C104 C105 H10K 109.5
H10I C105 H10K 109.5
H10J C105 H10K 109.5
C104 C106 H10L 109.5
C104 C106 H10M 109.5
H10L C106 H10M 109.5
C104 C106 H10N 109.5
H10L C106 H10N 109.5
H10M C106 H10N 109.5
C8 C7 C12 110.6(3)
C8 C7 P1 111.0(2)
C12 C7 P1 111.7(2)
C8 C7 H7 107.8
C12 C7 H7 107.8
P1 C7 H7 107.8
C7 C8 C9 112.2(3)
C7 C8 H8A 109.2
C9 C8 H8A 109.2
C7 C8 H8B 109.2
C9 C8 H8B 109.2
H8A C8 H8B 107.9
C10 C9 C8 111.7(3)
C10 C9 H9A 109.3
C8 C9 H9A 109.3
C10 C9 H9B 109.3
C8 C9 H9B 109.3
H9A C9 H9B 108.0
C11 C10 C9 110.5(3)
C11 C10 H10A 109.5
C9 C10 H10A 109.5
C11 C10 H10B 109.5
C9 C10 H10B 109.5
H10A C10 H10B 108.1
C10 C11 C12 111.4(3)
C10 C11 H11C 109.3
C12 C11 H11C 109.3
C10 C11 H11D 109.3
C12 C11 H11D 109.3
H11C C11 H11D 108.0
C11 C12 C7 111.1(3)
C11 C12 H12A 109.4
C7 C12 H12A 109.4
C11 C12 H12B 109.4
C7 C12 H12B 109.4
H12A C12 H12B 108.0
C14 C13 C18 113.7(9)
C14 C13 P1 117.3(9)
C18 C13 P1 114.4(8)
C14 C13 H13 102.9
C18 C13 H13 102.9
P1 C13 H13 102.9
C15 C14 C13 111.0(8)
C15 C14 H14A 109.4
C13 C14 H14A 109.4
C15 C14 H14B 109.4
C13 C14 H14B 109.4
H14A C14 H14B 108.0
C16 C15 C14 112.0(8)
C16 C15 H15A 109.2
C14 C15 H15A 109.2
C16 C15 H15B 109.2
C14 C15 H15B 109.2
H15A C15 H15B 107.9
C15 C16 C17 108.9(8)
C15 C16 H16A 109.9
C17 C16 H16A 109.9
C15 C16 H16B 109.9
C17 C16 H16B 109.9
H16A C16 H16B 108.3
C16 C17 C18 111.3(8)
C16 C17 H17A 109.4
C18 C17 H17A 109.4
C16 C17 H17B 109.4
C18 C17 H17B 109.4
H17A C17 H17B 108.0
C13 C18 C17 111.7(7)
C13 C18 H18A 109.3
C17 C18 H18A 109.3
C13 C18 H18B 109.3
C17 C18 H18B 109.3
H18A C18 H18B 108.0
C114 C113 C118 104.1(12)
C114 C113 P1 117.3(12)
C118 C113 P1 112.0(10)
C114 C113 H113 107.7
C118 C113 H113 107.7
P1 C113 H113 107.7
C115 C114 C113 110.7(10)
C115 C114 H11E 109.5
C113 C114 H11E 109.5
C115 C114 H11F 109.5
C113 C114 H11F 109.5
H11E C114 H11F 108.1
C116 C115 C114 111.4(10)
C116 C115 H11G 109.3
C114 C115 H11G 109.3
C116 C115 H11H 109.3
C114 C115 H11H 109.3
H11G C115 H11H 108.0
C115 C116 C117 112.7(10)
C115 C116 H11I 109.1
C117 C116 H11I 109.1
C115 C116 H11J 109.1
C117 C116 H11J 109.1
H11I C116 H11J 107.8
C116 C117 C118 111.9(9)
C116 C117 H11K 109.2
C118 C117 H11K 109.2
C116 C117 H11L 109.2
C118 C117 H11L 109.2
H11K C117 H11L 107.9
C113 C118 C117 109.8(8)
C113 C118 H11M 109.7
C117 C118 H11M 109.7
C113 C118 H11N 109.7
C117 C118 H11N 109.7
H11M C118 H11N 108.2
C24 C19 C20 110.2(6)
C24 C19 P1 115.2(5)
C20 C19 P1 114.9(5)
C24 C19 H19 105.1
C20 C19 H19 105.1
P1 C19 H19 105.1
C19 C20 C21 110.8(6)
C19 C20 H20A 109.5
C21 C20 H20A 109.5
C19 C20 H20B 109.5
C21 C20 H20B 109.5
H20A C20 H20B 108.1
C22 C21 C20 109.9(6)
C22 C21 H21A 109.7
C20 C21 H21A 109.7
C22 C21 H21B 109.7
C20 C21 H21B 109.7
H21A C21 H21B 108.2
C21 C22 C23 105.7(6)
C21 C22 H22A 110.6
C23 C22 H22A 110.6
C21 C22 H22B 110.6
C23 C22 H22B 110.6
H22A C22 H22B 108.7
C22 C23 C24 104.0(6)
C22 C23 H23A 110.9
C24 C23 H23A 110.9
C22 C23 H23B 110.9
C24 C23 H23B 110.9
H23A C23 H23B 109.0
C19 C24 C23 108.4(6)
C19 C24 H24A 110.0
C23 C24 H24A 110.0
C19 C24 H24B 110.0
C23 C24 H24B 110.0
H24A C24 H24B 108.4
C124 C119 C120 109.6(11)
C124 C119 P1 119.0(9)
C120 C119 P1 116.7(9)
C124 C119 H119 102.9
C120 C119 H119 102.9
P1 C119 H119 102.9
C121 C120 C119 110.0(11)
C121 C120 H12C 109.7
C119 C120 H12C 109.7
C121 C120 H12D 109.7
C119 C120 H12D 109.7
H12C C120 H12D 108.2
C122 C121 C120 112.4(11)
C122 C121 H12E 109.1
C120 C121 H12E 109.1
C122 C121 H12F 109.1
C120 C121 H12F 109.1
H12E C121 H12F 107.9
C121 C122 C123 105.6(11)
C121 C122 H12G 110.6
C123 C122 H12G 110.6
C121 C122 H12H 110.6
C123 C122 H12H 110.6
H12G C122 H12H 108.8
C122 C123 C124 104.6(11)
C122 C123 H12I 110.8
C124 C123 H12I 110.8
C122 C123 H12J 110.8
C124 C123 H12J 110.8
H12I C123 H12J 108.9
C119 C124 C123 105.6(11)
C119 C124 H12K 110.6
C123 C124 H12K 110.6
C119 C124 H12L 110.6
C123 C124 H12L 110.6
H12K C124 H12L 108.8
C30 C25 C26 112.5(10)
C30 C25 P2 118.8(9)
C26 C25 P2 114.1(11)
C30 C25 H25 102.9
C26 C25 H25 102.9
P2 C25 H25 102.9
C27 C26 C25 113.4(9)
C27 C26 H26A 108.9
C25 C26 H26A 108.9
C27 C26 H26B 108.9
C25 C26 H26B 108.9
H26A C26 H26B 107.7
C28 C27 C26 111.5(9)
C28 C27 H27A 109.3
C26 C27 H27A 109.3
C28 C27 H27B 109.3
C26 C27 H27B 109.3
H27A C27 H27B 108.0
C27 C28 C29 110.3(9)
C27 C28 H28A 109.6
C29 C28 H28A 109.6
C27 C28 H28B 109.6
C29 C28 H28B 109.6
H28A C28 H28B 108.1
C28 C29 C30 111.5(7)
C28 C29 H29A 109.3
C30 C29 H29A 109.3
C28 C29 H29B 109.3
C30 C29 H29B 109.3
H29A C29 H29B 108.0
C25 C30 C29 111.6(7)
C25 C30 H30A 109.3
C29 C30 H30A 109.3
C25 C30 H30B 109.3
C29 C30 H30B 109.3
H30A C30 H30B 108.0
C130 C125 C126 107.0(14)
C130 C125 P2 115.8(11)
C126 C125 P2 112.5(13)
C130 C125 H125 107.0
C126 C125 H125 107.0
P2 C125 H125 107.0
C127 C126 C125 109.5(11)
C127 C126 H12M 109.8
C125 C126 H12M 109.8
C127 C126 H12N 109.8
C125 C126 H12N 109.8
H12M C126 H12N 108.2
C128 C127 C126 110.9(11)
C128 C127 H12O 109.5
C126 C127 H12O 109.5
C128 C127 H12P 109.5
C126 C127 H12P 109.5
H12O C127 H12P 108.0
C127 C128 C129 113.2(11)
C127 C128 H12Q 108.9
C129 C128 H12Q 108.9
C127 C128 H12R 108.9
C129 C128 H12R 108.9
H12Q C128 H12R 107.8
C128 C129 C130 110.6(9)
C128 C129 H12S 109.5
C130 C129 H12S 109.5
C128 C129 H12T 109.5
C130 C129 H12T 109.5
H12S C129 H12T 108.1
C125 C130 C129 109.5(9)
C125 C130 H13A 109.8
C129 C130 H13A 109.8
C125 C130 H13B 109.8
C129 C130 H13B 109.8
H13A C130 H13B 108.2
C32 C31 C36 110.0(2)
C32 C31 P2 111.8(2)
C36 C31 P2 111.5(2)
C32 C31 H31 107.8
C36 C31 H31 107.8
P2 C31 H31 107.8
C33 C32 C31 111.4(3)
C33 C32 H32A 109.3
C31 C32 H32A 109.3
C33 C32 H32B 109.3
C31 C32 H32B 109.3
H32A C32 H32B 108.0
C34 C33 C32 111.0(3)
C34 C33 H33A 109.4
C32 C33 H33A 109.4
C34 C33 H33B 109.4
C32 C33 H33B 109.4
H33A C33 H33B 108.0
C35 C34 C33 111.0(3)
C35 C34 H34A 109.4
C33 C34 H34A 109.4
C35 C34 H34B 109.4
C33 C34 H34B 109.4
H34A C34 H34B 108.0
C34 C35 C36 111.4(3)
C34 C35 H35A 109.4
C36 C35 H35A 109.4
C34 C35 H35B 109.4
C36 C35 H35B 109.4
H35A C35 H35B 108.0
C35 C36 C31 111.5(3)
C35 C36 H36A 109.3
C31 C36 H36A 109.3
C35 C36 H36B 109.3
C31 C36 H36B 109.3
H36A C36 H36B 108.0
C42 C37 C38 109.0(3)
C42 C37 P2 116.2(2)
C38 C37 P2 115.0(2)
C42 C37 H37 105.2
C38 C37 H37 105.2
P2 C37 H37 105.2
C39 C38 C37 110.5(3)
C39 C38 H38A 109.6
C37 C38 H38A 109.6
C39 C38 H38B 109.6
C37 C38 H38B 109.6
H38A C38 H38B 108.1
C40 C39 C38 111.4(3)
C40 C39 H39A 109.3
C38 C39 H39A 109.3
C40 C39 H39B 109.3
C38 C39 H39B 109.3
H39A C39 H39B 108.0
C41 C40 C39 111.0(3)
C41 C40 H40A 109.4
C39 C40 H40A 109.4
C41 C40 H40B 109.4
C39 C40 H40B 109.4
H40A C40 H40B 108.0
C40 C41 C42 111.6(3)
C40 C41 H41A 109.3
C42 C41 H41A 109.3
C40 C41 H41B 109.3
C42 C41 H41B 109.3
H41A C41 H41B 108.0
C41 C42 C37 110.8(3)
C41 C42 H42A 109.5
C37 C42 H42A 109.5
C41 C42 H42B 109.5
C37 C42 H42B 109.5
H42A C42 H42B 108.1
C201 B200 C225 113.5(2)
C201 B200 C217 111.8(2)
C225 B200 C217 104.3(2)
C201 B200 C209 104.1(2)
C225 B200 C209 113.3(2)
C217 B200 C209 110.0(2)
C206 C201 C202 115.4(3)
C206 C201 B200 124.1(3)
C202 C201 B200 120.2(3)
C203 C202 C201 122.7(3)
C203 C202 H202 118.6
C201 C202 H202 118.6
C202 C203 C204 120.5(3)
C202 C203 C207 119.5(3)
C204 C203 C207 119.9(3)
C205 C204 C203 118.1(3)
C205 C204 H204 120.9
C203 C204 H204 120.9
C204 C205 C206 121.1(3)
C204 C205 C208 119.2(3)
C206 C205 C208 119.7(3)
C201 C206 C205 122.1(3)
C201 C206 H206 118.9
C205 C206 H206 118.9
F2 C207 F102 122.0(7)
F2 C207 F103 67.8(6)
F102 C207 F103 108.2(6)
F2 C207 F3 109.2(5)
F102 C207 F3 26.3(6)
F103 C207 F3 127.6(6)
F2 C207 F1 105.4(5)
F102 C207 F1 76.9(6)
F103 C207 F1 40.2(6)
F3 C207 F1 102.6(4)
F2 C207 F101 35.4(5)
F102 C207 F101 104.9(6)
F103 C207 F101 102.4(5)
F3 C207 F101 82.6(6)
F1 C207 F101 135.6(6)
F2 C207 C203 116.3(4)
F102 C207 C203 116.9(5)
F103 C207 C203 114.4(5)
F3 C207 C203 112.8(4)
F1 C207 C203 109.4(4)
F101 C207 C203 108.7(5)
F6 C208 F106 119.8(7)
F6 C208 F104 68.9(5)
F106 C208 F104 111.8(5)
F6 C208 F4 109.8(5)
F106 C208 F4 19.9(6)
F104 C208 F4 126.6(6)
F6 C208 F5 107.4(4)
F106 C208 F5 80.7(5)
F104 C208 F5 41.1(5)
F4 C208 F5 100.3(4)
F6 C208 F105 32.6(5)
F106 C208 F105 101.7(5)
F104 C208 F105 100.7(5)
F4 C208 F105 85.3(5)
F5 C208 F105 134.9(4)
F6 C208 C205 116.1(4)
F106 C208 C205 116.0(5)
F104 C208 C205 115.5(4)
F4 C208 C205 112.0(4)
F5 C208 C205 110.0(3)
F105 C208 C205 109.0(3)
C210 C209 C214 115.4(3)
C210 C209 B200 121.0(3)
C214 C209 B200 123.3(3)
C211 C210 C209 122.2(3)
C211 C210 H210 118.9
C209 C210 H210 118.9
C212 C211 C210 120.9(3)
C212 C211 C215 120.3(3)
C210 C211 C215 118.7(3)
C213 C212 C211 118.4(3)
C213 C212 H212 120.8
C211 C212 H212 120.8
C212 C213 C214 120.4(3)
C212 C213 C216 119.2(3)
C214 C213 C216 120.4(3)
C213 C214 C209 122.5(3)
C213 C214 H214 118.7
C209 C214 H214 118.7
F8 C215 F7 106.8(3)
F8 C215 F9 104.7(3)
F7 C215 F9 105.8(3)
F8 C215 C211 112.5(3)
F7 C215 C211 113.3(3)
F9 C215 C211 113.0(3)
F111 C216 F11 126.4(6)
F111 C216 F112 108.2(6)
F11 C216 F112 62.3(5)
F111 C216 F10 63.1(7)
F11 C216 F10 108.6(4)
F112 C216 F10 51.5(5)
F111 C216 F110 105.8(6)
F11 C216 F110 40.2(4)
F112 C216 F110 101.0(5)
F10 C216 F110 135.2(5)
F111 C216 F12 39.4(7)
F11 C216 F12 106.6(4)
F112 C216 F12 134.1(5)
F10 C216 F12 101.2(3)
F110 C216 F12 71.9(5)
F111 C216 C213 116.6(5)
F11 C216 C213 115.0(3)
F112 C216 C213 112.8(4)
F10 C216 C213 112.4(3)
F110 C216 C213 111.0(4)
F12 C216 C213 111.9(3)
C222 C217 C218 115.3(3)
C222 C217 B200 120.0(3)
C218 C217 B200 124.6(3)
C219 C218 C217 122.5(3)
C219 C218 H218 118.8
C217 C218 H218 118.8
C220 C219 C218 120.8(3)
C220 C219 C223 119.8(3)
C218 C219 C223 119.4(3)
C219 C220 C221 117.8(3)
C219 C220 H220 121.1
C221 C220 H220 121.1
C220 C221 C222 121.3(3)
C220 C221 C224 120.7(3)
C222 C221 C224 118.0(3)
C221 C222 C217 122.4(3)
C221 C222 H222 118.8
C217 C222 H222 118.8
F114 C223 F15 76.8(8)
F114 C223 F14 122.5(8)
F15 C223 F14 108.5(4)
F114 C223 F115 109.2(6)
F15 C223 F115 123.0(7)
F14 C223 F115 20.1(7)
F114 C223 F113 104.7(6)
F15 C223 F113 30.0(7)
F14 C223 F113 84.2(7)
F115 C223 F113 102.7(6)
F114 C223 F13 30.4(9)
F15 C223 F13 105.6(4)
F14 C223 F13 103.5(4)
F115 C223 F13 85.5(8)
F113 C223 F13 129.9(7)
F114 C223 C219 115.8(5)
F15 C223 C219 113.6(3)
F14 C223 C219 113.5(3)
F115 C223 C219 113.2(6)
F113 C223 C219 110.0(5)
F13 C223 C219 111.4(3)
F18 C224 F17 104.8(3)
F18 C224 F16 107.0(3)
F17 C224 F16 106.5(3)
F18 C224 C221 112.4(3)
F17 C224 C221 112.5(3)
F16 C224 C221 113.1(3)
C230 C225 C226 115.4(3)
C230 C225 B200 120.6(3)
C226 C225 B200 123.7(3)
C227 C226 C225 122.6(3)
C227 C226 H226 118.7
C225 C226 H226 118.7
C228 C227 C226 120.4(3)
C228 C227 C231 119.1(3)
C226 C227 C231 120.5(3)
C227 C228 C229 118.6(3)
C227 C228 H228 120.7
C229 C228 H228 120.7
C228 C229 C230 120.8(3)
C228 C229 C232 118.9(3)
C230 C229 C232 120.3(3)
C229 C230 C225 122.3(3)
C229 C230 H230 118.9
C225 C230 H230 118.9
F20 C231 F21 105.5(3)
F20 C231 F19 106.5(3)
F21 C231 F19 105.9(3)
F20 C231 C227 112.3(3)
F21 C231 C227 113.9(3)
F19 C231 C227 112.2(3)
F122 C232 F22 125.9(5)
F122 C232 F123 112.5(5)
F22 C232 F123 53.4(5)
F122 C232 F23 38.1(4)
F22 C232 F23 109.3(5)
F123 C232 F23 134.7(5)
F122 C232 F124 103.4(5)
F22 C232 F124 49.5(4)
F123 C232 F124 102.2(5)
F23 C232 F124 68.9(4)
F122 C232 F24 61.2(5)
F22 C232 F24 105.3(5)
F123 C232 F24 58.1(5)
F23 C232 F24 98.0(4)
F124 C232 F24 138.1(4)
F122 C232 C229 116.1(4)
F22 C232 C229 117.2(4)
F123 C232 C229 111.9(4)
F23 C232 C229 112.9(4)
F124 C232 C229 109.4(4)
F24 C232 C229 112.3(3)

loop_
_geom_bond_atom_site_label_1
_geom_bond_atom_site_label_2
_geom_bond_distance
Rh1 B11 2.10(4)
Rh1 B1 2.140(13)
Rh1 P2 2.3285(7)
Rh1 P1 2.3335(8)
Rh1 H0A 1.46(3)
Rh1 H0B 1.48(3)
P1 C13 1.855(6)
P1 C113 1.860(7)
P1 C7 1.860(3)
P1 C119 1.866(8)
P1 C19 1.868(5)
P2 C125 1.848(7)
P2 C31 1.853(3)
P2 C25 1.853(6)
P2 C37 1.864(3)
B1 N1 1.357(13)
B1 H1B 1.1993
B1 H1A 1.1993
N1 C4 1.491(5)
N1 C1 1.501(5)
C1 C2 1.524(6)
C1 C3 1.525(6)
C1 H1 1.0000
C2 H2A 0.9800
C2 H2B 0.9800
C2 H2C 0.9800
C3 H3A 0.9800
C3 H3B 0.9800
C3 H3C 0.9800
C4 C5 1.522(6)
C4 C6 1.527(6)
C4 H4 1.0000
C5 H5A 0.9800
C5 H5B 0.9800
C5 H5C 0.9800
C6 H6A 0.9800
C6 H6B 0.9800
C6 H6C 0.9800
B11 N11 1.40(4)
B11 H11B 1.1991
B11 H11A 1.1991
N11 C101 1.491(9)
N11 C104 1.498(9)
C101 C102 1.523(9)
C101 C103 1.524(9)
C101 H101 1.0000
C102 H10C 0.9800
C102 H10D 0.9800
C102 H10E 0.9800
C103 H10F 0.9800
C103 H10G 0.9800
C103 H10H 0.9800
C104 C106 1.518(9)
C104 C105 1.524(8)
C104 H104 1.0000
C105 H10I 0.9800
C105 H10J 0.9800
C105 H10K 0.9800
C106 H10L 0.9800
C106 H10M 0.9800
C106 H10N 0.9800
C7 C8 1.530(4)
C7 C12 1.536(4)
C7 H7 1.0000
C8 C9 1.531(4)
C8 H8A 0.9900
C8 H8B 0.9900
C9 C10 1.518(5)
C9 H9A 0.9900
C9 H9B 0.9900
C10 C11 1.513(5)
C10 H10A 0.9900
C10 H10B 0.9900
C11 C12 1.532(4)
C11 H11C 0.9900
C11 H11D 0.9900
C12 H12A 0.9900
C12 H12B 0.9900
C13 C14 1.522(10)
C13 C18 1.523(10)
C13 H13 1.0000
C14 C15 1.518(10)
C14 H14A 0.9900
C14 H14B 0.9900
C15 C16 1.506(11)
C15 H15A 0.9900
C15 H15B 0.9900
C16 C17 1.513(11)
C16 H16A 0.9900
C16 H16B 0.9900
C17 C18 1.528(10)
C17 H17A 0.9900
C17 H17B 0.9900
C18 H18A 0.9900
C18 H18B 0.9900
C113 C114 1.540(13)
C113 C118 1.540(13)
C113 H113 1.0000
C114 C115 1.532(12)
C114 H11E 0.9900
C114 H11F 0.9900
C115 C116 1.485(12)
C115 H11G 0.9900
C115 H11H 0.9900
C116 C117 1.506(12)
C116 H11I 0.9900
C116 H11J 0.9900
C117 C118 1.545(12)
C117 H11K 0.9900
C117 H11L 0.9900
C118 H11M 0.9900
C118 H11N 0.9900
C19 C24 1.516(9)
C19 C20 1.524(9)
C19 H19 1.0000
C20 C21 1.542(9)
C20 H20A 0.9900
C20 H20B 0.9900
C21 C22 1.509(8)
C21 H21A 0.9900
C21 H21B 0.9900
C22 C23 1.594(9)
C22 H22A 0.9900
C22 H22B 0.9900
C23 C24 1.598(9)
C23 H23A 0.9900
C23 H23B 0.9900
C24 H24A 0.9900
C24 H24B 0.9900
C119 C124 1.508(14)
C119 C120 1.541(14)
C119 H119 1.0000
C120 C121 1.535(14)
C120 H12C 0.9900
C120 H12D 0.9900
C121 C122 1.500(13)
C121 H12E 0.9900
C121 H12F 0.9900
C122 C123 1.557(14)
C122 H12G 0.9900
C122 H12H 0.9900
C123 C124 1.602(14)
C123 H12I 0.9900
C123 H12J 0.9900
C124 H12K 0.9900
C124 H12L 0.9900
C25 C30 1.526(10)
C25 C26 1.529(11)
C25 H25 1.0000
C26 C27 1.518(10)
C26 H26A 0.9900
C26 H26B 0.9900
C27 C28 1.507(10)
C27 H27A 0.9900
C27 H27B 0.9900
C28 C29 1.517(10)
C28 H28A 0.9900
C28 H28B 0.9900
C29 C30 1.532(10)
C29 H29A 0.9900
C29 H29B 0.9900
C30 H30A 0.9900
C30 H30B 0.9900
C125 C130 1.526(13)
C125 C126 1.536(13)
C125 H125 1.0000
C126 C127 1.524(12)
C126 H12M 0.9900
C126 H12N 0.9900
C127 C128 1.498(12)
C127 H12O 0.9900
C127 H12P 0.9900
C128 C129 1.519(12)
C128 H12Q 0.9900
C128 H12R 0.9900
C129 C130 1.534(11)
C129 H12S 0.9900
C129 H12T 0.9900
C130 H13A 0.9900
C130 H13B 0.9900
C31 C32 1.535(4)
C31 C36 1.541(4)
C31 H31 1.0000
C32 C33 1.534(4)
C32 H32A 0.9900
C32 H32B 0.9900
C33 C34 1.521(5)
C33 H33A 0.9900
C33 H33B 0.9900
C34 C35 1.515(5)
C34 H34A 0.9900
C34 H34B 0.9900
C35 C36 1.530(4)
C35 H35A 0.9900
C35 H35B 0.9900
C36 H36A 0.9900
C36 H36B 0.9900
C37 C42 1.536(4)
C37 C38 1.537(4)
C37 H37 1.0000
C38 C39 1.531(5)
C38 H38A 0.9900
C38 H38B 0.9900
C39 C40 1.525(5)
C39 H39A 0.9900
C39 H39B 0.9900
C40 C41 1.524(5)
C40 H40A 0.9900
C40 H40B 0.9900
C41 C42 1.525(5)
C41 H41A 0.9900
C41 H41B 0.9900
C42 H42A 0.9900
C42 H42B 0.9900
B200 C201 1.639(4)
B200 C225 1.641(4)
B200 C217 1.646(4)
B200 C209 1.649(4)
C201 C206 1.395(4)
C201 C202 1.405(4)
C202 C203 1.386(4)
C202 H202 0.9500
C203 C204 1.387(5)
C203 C207 1.490(5)
C204 C205 1.378(5)
C204 H204 0.9500
C205 C206 1.397(4)
C205 C208 1.497(5)
C206 H206 0.9500
C207 F2 1.283(5)
C207 F102 1.288(6)
C207 F103 1.316(6)
C207 F3 1.326(5)
C207 F1 1.365(5)
C207 F101 1.377(6)
C208 F6 1.266(5)
C208 F106 1.293(6)
C208 F104 1.301(5)
C208 F4 1.337(5)
C208 F5 1.382(5)
C208 F105 1.405(6)
C209 C210 1.403(4)
C209 C214 1.404(4)
C210 C211 1.390(4)
C210 H210 0.9500
C211 C212 1.385(4)
C211 C215 1.491(4)
C212 C213 1.381(4)
C212 H212 0.9500
C213 C214 1.394(4)
C213 C216 1.498(4)
C214 H214 0.9500
C215 F8 1.331(4)
C215 F7 1.333(4)
C215 F9 1.337(4)
C216 F111 1.259(6)
C216 F11 1.271(5)
C216 F112 1.320(6)
C216 F10 1.325(4)
C216 F110 1.339(6)
C216 F12 1.340(4)
C217 C222 1.400(4)
C217 C218 1.400(4)
C218 C219 1.397(4)
C218 H218 0.9500
C219 C220 1.381(4)
C219 C223 1.496(4)
C220 C221 1.386(4)
C220 H220 0.9500
C221 C222 1.386(4)
C221 C224 1.493(5)
C222 H222 0.9500
C223 F114 1.303(6)
C223 F15 1.313(5)
C223 F14 1.316(4)
C223 F115 1.321(7)
C223 F113 1.369(7)
C223 F13 1.372(4)
C224 F18 1.331(5)
C224 F17 1.332(5)
C224 F16 1.335(4)
C225 C230 1.400(4)
C225 C226 1.403(4)
C226 C227 1.391(4)
C226 H226 0.9500
C227 C228 1.378(5)
C227 C231 1.501(5)
C228 C229 1.386(5)
C228 H228 0.9500
C229 C230 1.386(4)
C229 C232 1.490(5)
C230 H230 0.9500
C231 F20 1.315(5)
C231 F21 1.326(4)
C231 F19 1.335(5)
C232 F122 1.253(5)
C232 F22 1.266(5)
C232 F123 1.304(5)
C232 F23 1.321(5)
C232 F124 1.372(5)
C232 F24 1.377(5)
